data_4312399
loop_
_publ_author_name
'Andrew D. Burrows'
'Mary F. Mahon'
'Steven P. Nolan'
'Maurizio Varrone'

_publ_section_title
;
 Diphosphines Possessing Electronically Different Donor Groups: Synthesis
 and Coordination Chemistry of the Unsymmetrical
 Di(N-pyrrolyl)phosphino-Functionalized dppm Analogue Ph2PCH2P(NC4H4)2
;
_journal_name_full 'Inorganic Chemistry'
_journal_page_first 7227
_journal_page_last 7238
_journal_paper_doi 10.1021/ic034487z
_journal_volume 42
_journal_year 2003
_chemical_formula_sum 'C46 H50 Cl5 F6 N4 P5 Pd2'
_chemical_formula_weight 1317.80
_chemical_name_systematic
; 
 ? 
;
_space_group_IT_number 2
_symmetry_cell_setting triclinic
_symmetry_space_group_name_Hall '-P 1'
_symmetry_space_group_name_H-M 'P -1'
_atom_sites_solution_hydrogens geom
_atom_sites_solution_primary direct
_atom_sites_solution_secondary difmap
_audit_creation_method SHELXL-97
_cell_angle_alpha 65.136(1)
_cell_angle_beta 83.041(1)
_cell_angle_gamma 77.135(1)
_cell_formula_units_Z 2
_cell_length_a 13.3250(3)
_cell_length_b 15.1020(3)
_cell_length_c 15.1540(3)
_cell_measurement_temperature 150(2)
_cell_volume 2696.08(10)
_computing_data_reduction 'Denzo and Scalepack (otwinowski & Minor, 1997)'
_computing_molecular_graphics 'ORTEX (P.McArdle, 1995)'
_computing_publication_material 'SHELXL-97/2 (Sheldrick,1997)'
_computing_structure_refinement 'SHELXL-97/2 (Sheldrick, 1997)'
_computing_structure_solution 'SHELXS-97 (Sheldrick, 1990)'
_diffrn_ambient_temperature 150(2)
_diffrn_measured_fraction_theta_full 0.983
_diffrn_measured_fraction_theta_max 0.983
_diffrn_measurement_device_type KappaCCD
_diffrn_measurement_method KappaCCD
_diffrn_radiation_monochromator graphite
_diffrn_radiation_source 'fine-focus sealed tube'
_diffrn_radiation_type MoK\a
_diffrn_radiation_wavelength 0.71073
_diffrn_reflns_av_R_equivalents 0.0000
_diffrn_reflns_av_sigmaI/netI 0.0997
_diffrn_reflns_limit_h_max 17
_diffrn_reflns_limit_h_min -17
_diffrn_reflns_limit_k_max 19
_diffrn_reflns_limit_k_min -19
_diffrn_reflns_limit_l_max 19
_diffrn_reflns_limit_l_min -19
_diffrn_reflns_number 42167
_diffrn_reflns_theta_full 27.63
_diffrn_reflns_theta_max 27.63
_diffrn_reflns_theta_min 4.12
_exptl_absorpt_coefficient_mu 1.121
_exptl_absorpt_correction_T_max 0.84
_exptl_absorpt_correction_T_min 0.75
_exptl_absorpt_correction_type 'Semi-empirical from equivalents'
_exptl_crystal_density_diffrn 1.623
_exptl_crystal_density_method 'not measured'
_exptl_crystal_description block
_exptl_crystal_F_000 1320
_exptl_crystal_size_max 0.20
_exptl_crystal_size_mid 0.20
_exptl_crystal_size_min 0.20
_refine_diff_density_max 1.992
_refine_diff_density_min -1.126
_refine_diff_density_rms 0.138
_refine_ls_extinction_coef 0.0041(3)
_refine_ls_extinction_expression Fc^*^=kFc[1+0.001xFc^2^\l^3^/sin(2\q)]^-1/4^
_refine_ls_extinction_method SHELXL
_refine_ls_goodness_of_fit_ref 1.033
_refine_ls_hydrogen_treatment mixed
_refine_ls_matrix_type full
_refine_ls_number_parameters 617
_refine_ls_number_reflns 42178
_refine_ls_number_restraints 0
_refine_ls_restrained_S_all 1.033
_refine_ls_R_factor_all 0.0882
_refine_ls_R_factor_gt 0.0628
_refine_ls_shift/su_max 0.001
_refine_ls_shift/su_mean 0.000
_refine_ls_structure_factor_coef Fsqd
_refine_ls_weighting_details 'calc w=1/[\s^2^(Fo^2^)+(0.0424P)^2^+11.0302P] where P=(Fo^2^+2Fc^2^)/3'
_refine_ls_weighting_scheme calc
_refine_ls_wR_factor_gt 0.1420
_refine_ls_wR_factor_ref 0.1598
_reflns_number_gt 32601
_reflns_number_total 42178
_reflns_threshold_expression >2sigma(I)
_cod_data_source_file ic034487zsi20030806_093646_6.cif
_cod_data_source_block compound7_(k01adb13)
_cod_original_cell_volume 2696.1(1)
_cod_database_code 4312399

loop_
_symmetry_equiv_pos_as_xyz
'x, y, z'
'-x, -y, -z'

loop_
_atom_site_label
_atom_site_type_symbol
_atom_site_fract_x
_atom_site_fract_y
_atom_site_fract_z
_atom_site_U_iso_or_equiv
_atom_site_adp_type
_atom_site_occupancy
_atom_site_symmetry_multiplicity
_atom_site_calc_flag
_atom_site_refinement_flags
_atom_site_disorder_assembly
_atom_site_disorder_group
Pd1 Pd 0.821047(19) -0.016813(16) 0.865830(16) 0.01653(7) Uani 1 1 d . . .
Pd2 Pd 0.81338(2) 0.073279(16) 0.651719(16) 0.01754(7) Uani 1 1 d . . .
Cl1 Cl 0.66550(6) 0.05317(5) 0.76842(5) 0.02070(16) Uani 1 1 d . . .
Cl2 Cl 0.47243(11) 0.03239(11) 0.35260(12) 0.0687(4) Uani 1 1 d . . .
Cl3 Cl 0.57713(11) 0.20034(10) 0.27759(11) 0.0679(4) Uani 1 1 d . . .
Cl4 Cl 0.64156(17) 0.4834(2) 0.24364(15) 0.1215(8) Uani 1 1 d . . .
Cl5 Cl 0.63121(12) 0.47570(10) 0.05877(11) 0.0691(4) Uani 1 1 d . . .
P1 P 0.84507(7) 0.13912(5) 0.84087(5) 0.01673(16) Uani 1 1 d . . .
P2 P 0.77032(7) 0.23829(5) 0.63000(6) 0.01828(17) Uani 1 1 d . . .
P3 P 0.84311(7) -0.09065(5) 0.67230(6) 0.01785(17) Uani 1 1 d . . .
P4 P 0.78694(6) -0.16982(5) 0.89203(5) 0.01673(16) Uani 1 1 d . . .
P5 P 0.26778(7) 0.45538(6) 0.25991(7) 0.0272(2) Uani 1 1 d . . .
F1 F 0.2484(2) 0.40579(17) 0.37444(16) 0.0453(6) Uani 1 1 d . . .
F2 F 0.3467(2) 0.51435(18) 0.2726(2) 0.0515(7) Uani 1 1 d . . .
F3 F 0.2859(3) 0.50486(17) 0.14535(18) 0.0565(8) Uani 1 1 d . . .
F4 F 0.1880(2) 0.39572(14) 0.24772(17) 0.0415(6) Uani 1 1 d . . .
F5 F 0.17484(18) 0.54638(14) 0.25204(18) 0.0403(6) Uani 1 1 d . . .
F6 F 0.3590(2) 0.36385(17) 0.2683(2) 0.0556(7) Uani 1 1 d . . .
N1 N 0.9658(2) 0.16524(18) 0.81003(19) 0.0209(6) Uani 1 1 d . . .
N2 N 0.8084(2) 0.15974(18) 0.94285(18) 0.0207(6) Uani 1 1 d . . .
N3 N 0.8001(2) -0.09844(18) 0.57503(19) 0.0219(6) Uani 1 1 d . . .
N4 N 0.9668(2) -0.15604(18) 0.68613(19) 0.0207(6) Uani 1 1 d . . .
C1 C 0.9453(3) -0.0859(2) 0.9544(2) 0.0228(7) Uani 1 1 d . . .
H1A H 0.9997 -0.1188 0.9226 0.034 Uiso 1 1 calc R . .
H1B H 0.9242 -0.1355 1.0164 0.034 Uiso 1 1 calc R . .
H1C H 0.9715 -0.0364 0.9665 0.034 Uiso 1 1 calc R . .
C2 C 0.9333(3) 0.1025(2) 0.5516(2) 0.0270(8) Uani 1 1 d . . .
H2A H 0.9889 0.1145 0.5794 0.041 Uiso 1 1 calc R . .
H2B H 0.9094 0.1615 0.4930 0.041 Uiso 1 1 calc R . .
H2C H 0.9588 0.0454 0.5346 0.041 Uiso 1 1 calc R . .
C3 C 0.7659(3) 0.2448(2) 0.7494(2) 0.0198(6) Uani 1 1 d . . .
H3A H 0.7888 0.3063 0.7402 0.024 Uiso 1 1 calc R . .
H3B H 0.6936 0.2498 0.7743 0.024 Uiso 1 1 calc R . .
C4 C 0.7898(3) 0.0852(2) 1.0329(2) 0.0236(7) Uani 1 1 d . . .
H4 H 0.7958 0.0169 1.0463 0.028 Uiso 1 1 calc R . .
C5 C 0.7616(3) 0.1263(2) 1.0980(2) 0.0284(8) Uani 1 1 d . . .
H5 H 0.7453 0.0919 1.1650 0.034 Uiso 1 1 calc R . .
C6 C 0.7606(3) 0.2300(3) 1.0490(3) 0.0284(8) Uani 1 1 d . . .
H6 H 0.7429 0.2774 1.0769 0.034 Uiso 1 1 calc R . .
C7 C 0.7897(3) 0.2486(2) 0.9551(2) 0.0223(7) Uani 1 1 d . . .
H7 H 0.7963 0.3119 0.9056 0.027 Uiso 1 1 calc R . .
C8 C 1.0501(3) 0.1032(2) 0.7884(2) 0.0246(7) Uani 1 1 d . . .
H8 H 1.0497 0.0399 0.7898 0.029 Uiso 1 1 calc R . .
C9 C 1.1319(3) 0.1477(3) 0.7654(3) 0.0302(8) Uani 1 1 d . . .
H9 H 1.1991 0.1215 0.7478 0.036 Uiso 1 1 calc R . .
C10 C 1.1002(3) 0.2417(2) 0.7722(2) 0.0276(8) Uani 1 1 d . . .
H10 H 1.1424 0.2890 0.7599 0.033 Uiso 1 1 calc R . .
C11 C 0.9994(3) 0.2508(2) 0.7992(2) 0.0252(7) Uani 1 1 d . . .
H11 H 0.9582 0.3060 0.8091 0.030 Uiso 1 1 calc R . .
C12 C 0.8446(3) 0.3288(2) 0.5471(2) 0.0246(7) Uani 1 1 d . . .
C13 C 0.9508(3) 0.3129(2) 0.5570(2) 0.0274(8) Uani 1 1 d . . .
H13 H 0.9831 0.2568 0.6105 0.033 Uiso 1 1 calc R . .
C14 C 1.0097(3) 0.3777(3) 0.4902(3) 0.0335(9) Uani 1 1 d . . .
H14 H 1.0817 0.3665 0.4981 0.040 Uiso 1 1 calc R . .
C15 C 0.9629(4) 0.4591(3) 0.4113(3) 0.0389(10) Uani 1 1 d . . .
H15 H 1.0032 0.5030 0.3644 0.047 Uiso 1 1 calc R . .
C16 C 0.8591(4) 0.4760(3) 0.4012(3) 0.0432(11) Uani 1 1 d . . .
H16 H 0.8274 0.5324 0.3477 0.052 Uiso 1 1 calc R . .
C17 C 0.7990(3) 0.4117(3) 0.4684(3) 0.0348(9) Uani 1 1 d . . .
H17 H 0.7268 0.4243 0.4606 0.042 Uiso 1 1 calc R . .
C18 C 0.6391(3) 0.2889(2) 0.5889(2) 0.0240(7) Uani 1 1 d . . .
C19 C 0.6078(4) 0.2671(3) 0.5177(3) 0.0409(10) Uani 1 1 d . . .
H19 H 0.6545 0.2251 0.4927 0.049 Uiso 1 1 calc R . .
C20 C 0.5093(4) 0.3059(3) 0.4824(4) 0.0550(13) Uani 1 1 d . . .
H20 H 0.4895 0.2906 0.4331 0.066 Uiso 1 1 calc R . .
C21 C 0.4397(4) 0.3661(4) 0.5178(4) 0.0561(13) Uani 1 1 d . . .
H21 H 0.3716 0.3915 0.4946 0.067 Uiso 1 1 calc R . .
C22 C 0.4715(4) 0.3888(4) 0.5880(4) 0.0665(16) Uani 1 1 d . . .
H22 H 0.4246 0.4308 0.6128 0.080 Uiso 1 1 calc R . .
C23 C 0.5699(4) 0.3519(3) 0.6227(3) 0.0468(11) Uani 1 1 d . . .
H23 H 0.5903 0.3697 0.6700 0.056 Uiso 1 1 calc R . .
C24 C 0.7815(3) -0.0178(2) 0.4852(2) 0.0252(7) Uani 1 1 d . . .
H24 H 0.7906 0.0478 0.4694 0.030 Uiso 1 1 calc R . .
C25 C 0.7483(3) -0.0493(3) 0.4245(3) 0.0332(8) Uani 1 1 d . . .
H25 H 0.7297 -0.0095 0.3589 0.040 Uiso 1 1 calc R . .
C26 C 0.7461(3) -0.1526(3) 0.4762(3) 0.0333(9) Uani 1 1 d . . .
H26 H 0.7258 -0.1941 0.4515 0.040 Uiso 1 1 calc R . .
C27 C 0.7782(3) -0.1803(2) 0.5669(3) 0.0286(8) Uani 1 1 d . . .
H27 H 0.7848 -0.2454 0.6171 0.034 Uiso 1 1 calc R . .
C28 C 1.0513(3) -0.1223(2) 0.7001(2) 0.0234(7) Uani 1 1 d . . .
H28 H 1.0496 -0.0589 0.6999 0.028 Uiso 1 1 calc R . .
C29 C 1.1352(3) -0.1953(3) 0.7140(3) 0.0296(8) Uani 1 1 d . . .
H29 H 1.2026 -0.1927 0.7258 0.036 Uiso 1 1 calc R . .
C30 C 1.1044(3) -0.2772(2) 0.7078(2) 0.0304(8) Uani 1 1 d . . .
H30 H 1.1480 -0.3384 0.7139 0.036 Uiso 1 1 calc R . .
C31 C 1.0025(3) -0.2524(2) 0.6918(2) 0.0261(8) Uani 1 1 d . . .
H31 H 0.9619 -0.2937 0.6855 0.031 Uiso 1 1 calc R . .
C32 C 0.7736(3) -0.1736(2) 0.7735(2) 0.0187(6) Uani 1 1 d . . .
H32A H 0.7989 -0.2426 0.7793 0.022 Uiso 1 1 calc R . .
H32B H 0.6996 -0.1556 0.7585 0.022 Uiso 1 1 calc R . .
C33 C 0.8717(3) -0.2838(2) 0.9648(2) 0.0203(7) Uani 1 1 d . . .
C34 C 0.9754(3) -0.3018(2) 0.9371(3) 0.0254(7) Uani 1 1 d . . .
H34 H 1.0000 -0.2568 0.8771 0.030 Uiso 1 1 calc R . .
C35 C 1.0426(3) -0.3841(2) 0.9957(3) 0.0319(8) Uani 1 1 d . . .
H35 H 1.1128 -0.3957 0.9755 0.038 Uiso 1 1 calc R . .
C36 C 1.0084(3) -0.4501(2) 1.0839(3) 0.0331(8) Uani 1 1 d . . .
H36 H 1.0549 -0.5061 1.1247 0.040 Uiso 1 1 calc R . .
C37 C 0.9061(4) -0.4333(3) 1.1114(3) 0.0391(10) Uani 1 1 d . . .
H37 H 0.8819 -0.4786 1.1713 0.047 Uiso 1 1 calc R . .
C38 C 0.8384(3) -0.3514(2) 1.0530(2) 0.0286(8) Uani 1 1 d . . .
H38 H 0.7681 -0.3410 1.0733 0.034 Uiso 1 1 calc R . .
C39 C 0.6606(3) -0.1841(2) 0.9494(2) 0.0254(7) Uani 1 1 d . . .
C40 C 0.6045(3) -0.2451(3) 0.9371(3) 0.0316(8) Uani 1 1 d . . .
H40 H 0.6322 -0.2794 0.8968 0.038 Uiso 1 1 calc R . .
C41 C 0.5093(3) -0.2566(3) 0.9825(3) 0.0451(10) Uani 1 1 d . . .
H41 H 0.4714 -0.2981 0.9732 0.054 Uiso 1 1 calc R . .
C42 C 0.4691(3) -0.2073(3) 1.0417(3) 0.0471(11) Uani 1 1 d . . .
H42 H 0.4033 -0.2145 1.0726 0.057 Uiso 1 1 calc R . .
C43 C 0.5244(4) -0.1479(3) 1.0557(3) 0.0516(13) Uani 1 1 d . . .
H43 H 0.4969 -0.1150 1.0972 0.062 Uiso 1 1 calc R . .
C44 C 0.6205(3) -0.1354(3) 1.0097(3) 0.0387(10) Uani 1 1 d . . .
H44 H 0.6583 -0.0939 1.0194 0.046 Uiso 1 1 calc R . .
C45 C 0.5607(4) 0.4840(4) 0.1610(4) 0.0566(13) Uani 1 1 d . . .
H45A H 0.5082 0.5460 0.1406 0.068 Uiso 1 1 calc R . .
H45B H 0.5247 0.4271 0.1928 0.068 Uiso 1 1 calc R . .
C46 C 0.5042(4) 0.1270(4) 0.3729(4) 0.0588(13) Uani 1 1 d . . .
H46A H 0.5434 0.0977 0.4333 0.071 Uiso 1 1 calc R . .
H46B H 0.4400 0.1700 0.3830 0.071 Uiso 1 1 calc R . .

loop_
_atom_site_aniso_label
_atom_site_aniso_U_11
_atom_site_aniso_U_22
_atom_site_aniso_U_33
_atom_site_aniso_U_23
_atom_site_aniso_U_13
_atom_site_aniso_U_12
Pd1 0.02259(13) 0.01333(11) 0.01355(11) -0.00496(8) -0.00228(9) -0.00327(9)
Pd2 0.02600(14) 0.01306(11) 0.01334(11) -0.00528(8) -0.00013(9) -0.00372(9)
Cl1 0.0219(4) 0.0192(3) 0.0193(3) -0.0063(3) -0.0020(3) -0.0031(3)
Cl2 0.0559(8) 0.0702(8) 0.0901(10) -0.0365(7) -0.0249(7) -0.0116(7)
Cl3 0.0486(8) 0.0591(7) 0.0821(9) -0.0220(7) 0.0076(7) -0.0019(6)
Cl4 0.0840(14) 0.219(3) 0.0815(12) -0.0835(15) 0.0096(10) -0.0286(15)
Cl5 0.0714(10) 0.0664(8) 0.0784(9) -0.0454(7) 0.0140(8) -0.0067(7)
P1 0.0237(4) 0.0131(3) 0.0133(4) -0.0052(3) -0.0020(3) -0.0030(3)
P2 0.0263(5) 0.0136(3) 0.0143(4) -0.0046(3) -0.0029(3) -0.0034(3)
P3 0.0264(5) 0.0138(3) 0.0135(4) -0.0054(3) -0.0003(3) -0.0045(3)
P4 0.0215(4) 0.0135(3) 0.0140(4) -0.0042(3) -0.0007(3) -0.0034(3)
P5 0.0284(5) 0.0190(4) 0.0321(5) -0.0079(4) -0.0025(4) -0.0044(3)
F1 0.0595(17) 0.0448(13) 0.0320(12) -0.0093(10) -0.0083(11) -0.0200(12)
F2 0.0407(15) 0.0467(14) 0.0753(18) -0.0261(13) -0.0023(13) -0.0217(12)
F3 0.089(2) 0.0368(13) 0.0348(13) -0.0087(10) 0.0126(14) -0.0149(13)
F4 0.0545(16) 0.0217(10) 0.0474(13) -0.0060(9) -0.0243(12) -0.0095(10)
F5 0.0339(13) 0.0192(10) 0.0606(15) -0.0122(10) 0.0035(11) -0.0019(9)
F6 0.0408(15) 0.0316(12) 0.084(2) -0.0195(12) -0.0042(14) 0.0073(11)
N1 0.0245(15) 0.0169(12) 0.0190(13) -0.0054(10) -0.0013(11) -0.0033(11)
N2 0.0303(16) 0.0175(12) 0.0140(12) -0.0054(10) -0.0022(11) -0.0056(11)
N3 0.0301(16) 0.0163(12) 0.0167(13) -0.0044(10) -0.0025(11) -0.0033(11)
N4 0.0252(15) 0.0179(12) 0.0197(13) -0.0083(10) 0.0011(11) -0.0050(11)
C1 0.0288(19) 0.0179(15) 0.0217(16) -0.0068(12) -0.0070(13) -0.0034(13)
C2 0.040(2) 0.0169(15) 0.0205(16) -0.0049(12) 0.0086(15) -0.0091(14)
C3 0.0252(18) 0.0143(14) 0.0200(15) -0.0074(12) -0.0044(13) -0.0012(12)
C4 0.034(2) 0.0165(14) 0.0143(15) -0.0017(12) 0.0004(13) -0.0031(13)
C5 0.041(2) 0.0249(16) 0.0149(15) -0.0053(13) 0.0000(14) -0.0028(15)
C6 0.032(2) 0.0298(17) 0.0288(18) -0.0198(15) 0.0007(15) -0.0021(15)
C7 0.034(2) 0.0194(15) 0.0176(15) -0.0105(12) -0.0007(13) -0.0070(13)
C8 0.0296(19) 0.0204(15) 0.0225(16) -0.0098(13) 0.0015(14) -0.0016(13)
C9 0.0268(19) 0.0276(17) 0.0300(19) -0.0088(14) 0.0032(15) -0.0009(14)
C10 0.032(2) 0.0236(16) 0.0263(17) -0.0075(13) 0.0015(15) -0.0100(14)
C11 0.0304(19) 0.0168(15) 0.0289(17) -0.0084(13) -0.0017(14) -0.0067(13)
C12 0.037(2) 0.0202(15) 0.0157(15) -0.0069(12) -0.0009(14) -0.0051(14)
C13 0.037(2) 0.0239(16) 0.0226(17) -0.0090(13) 0.0011(15) -0.0098(15)
C14 0.041(2) 0.0315(19) 0.033(2) -0.0168(16) 0.0067(17) -0.0149(16)
C15 0.055(3) 0.0272(19) 0.034(2) -0.0098(16) 0.0120(19) -0.0191(18)
C16 0.060(3) 0.0272(19) 0.031(2) 0.0009(15) -0.0015(19) -0.0124(19)
C17 0.042(2) 0.0230(17) 0.0310(19) -0.0030(14) -0.0021(17) -0.0043(16)
C18 0.033(2) 0.0176(15) 0.0187(15) -0.0035(12) -0.0081(13) -0.0027(13)
C19 0.048(3) 0.038(2) 0.042(2) -0.0237(18) -0.0177(19) 0.0056(18)
C20 0.066(3) 0.050(3) 0.057(3) -0.025(2) -0.038(3) -0.002(2)
C21 0.042(3) 0.066(3) 0.060(3) -0.025(2) -0.028(2) 0.006(2)
C22 0.050(3) 0.088(4) 0.063(3) -0.046(3) -0.029(3) 0.028(3)
C23 0.042(3) 0.057(3) 0.045(2) -0.032(2) -0.022(2) 0.018(2)
C24 0.039(2) 0.0172(15) 0.0139(15) -0.0004(12) -0.0010(14) -0.0062(14)
C25 0.048(2) 0.0339(19) 0.0187(17) -0.0107(14) -0.0062(16) -0.0061(17)
C26 0.051(3) 0.0297(18) 0.0263(18) -0.0150(15) -0.0061(17) -0.0123(17)
C27 0.046(2) 0.0191(15) 0.0263(18) -0.0116(13) -0.0056(16) -0.0099(15)
C28 0.0287(19) 0.0250(16) 0.0193(15) -0.0097(13) 0.0011(13) -0.0103(14)
C29 0.0239(18) 0.0353(19) 0.0227(17) -0.0049(14) 0.0003(14) -0.0065(15)
C30 0.036(2) 0.0221(16) 0.0241(17) -0.0051(13) 0.0052(15) -0.0010(15)
C31 0.036(2) 0.0133(14) 0.0261(17) -0.0074(12) 0.0033(15) -0.0018(13)
C32 0.0227(17) 0.0184(14) 0.0154(14) -0.0072(11) 0.0006(12) -0.0047(12)
C33 0.0313(19) 0.0146(14) 0.0168(15) -0.0064(12) -0.0030(13) -0.0066(12)
C34 0.0275(19) 0.0190(15) 0.0289(18) -0.0089(13) -0.0029(14) -0.0036(13)
C35 0.030(2) 0.0252(17) 0.040(2) -0.0142(15) -0.0121(16) 0.0021(15)
C36 0.044(2) 0.0191(16) 0.0323(19) -0.0048(14) -0.0174(17) -0.0006(15)
C37 0.053(3) 0.0265(18) 0.0259(19) 0.0025(14) -0.0080(17) -0.0068(18)
C38 0.032(2) 0.0253(17) 0.0247(17) -0.0068(13) 0.0013(15) -0.0063(14)
C39 0.0261(19) 0.0233(16) 0.0209(16) -0.0044(13) 0.0016(14) -0.0040(13)
C40 0.029(2) 0.040(2) 0.0253(18) -0.0105(15) 0.0041(15) -0.0136(16)
C41 0.032(2) 0.058(3) 0.039(2) -0.0086(19) 0.0007(18) -0.020(2)
C42 0.026(2) 0.059(3) 0.047(3) -0.015(2) 0.0084(19) -0.0080(19)
C43 0.052(3) 0.054(3) 0.049(3) -0.029(2) 0.025(2) -0.008(2)
C44 0.043(2) 0.039(2) 0.037(2) -0.0210(17) 0.0150(18) -0.0115(18)
C45 0.052(3) 0.052(3) 0.060(3) -0.019(2) 0.013(2) -0.015(2)
C46 0.050(3) 0.075(3) 0.061(3) -0.036(3) 0.004(3) -0.016(3)

loop_
_atom_type_symbol
_atom_type_description
_atom_type_scat_dispersion_real
_atom_type_scat_dispersion_imag
_atom_type_scat_source
C C 0.0033 0.0016 'International Tables Vol C Tables 4.2.6.8 and 6.1.1.4'
H H 0.0000 0.0000 'International Tables Vol C Tables 4.2.6.8 and 6.1.1.4'
Cl Cl 0.1484 0.1585 'International Tables Vol C Tables 4.2.6.8 and 6.1.1.4'
F F 0.0171 0.0103 'International Tables Vol C Tables 4.2.6.8 and 6.1.1.4'
N N 0.0061 0.0033 'International Tables Vol C Tables 4.2.6.8 and 6.1.1.4'
P P 0.1023 0.0942 'International Tables Vol C Tables 4.2.6.8 and 6.1.1.4'
Pd Pd -0.9988 1.0072 'International Tables Vol C Tables 4.2.6.8 and 6.1.1.4'

loop_
_geom_angle_atom_site_label_1
_geom_angle_atom_site_label_2
_geom_angle_atom_site_label_3
_geom_angle
_geom_angle_site_symmetry_1
_geom_angle_site_symmetry_3
_geom_angle_publ_flag
C1 Pd1 P1 92.05(9) . . ?
C1 Pd1 P4 90.33(9) . . ?
P1 Pd1 P4 176.70(3) . . ?
C1 Pd1 Cl1 175.01(9) . . ?
P1 Pd1 Cl1 92.21(3) . . ?
P4 Pd1 Cl1 85.31(3) . . ?
C1 Pd1 Pd2 129.99(9) . . ?
P1 Pd1 Pd2 82.49(2) . . ?
P4 Pd1 Pd2 97.73(2) . . ?
Cl1 Pd1 Pd2 53.291(18) . . ?
C2 Pd2 P3 91.80(9) . . ?
C2 Pd2 P2 91.17(9) . . ?
P3 Pd2 P2 175.62(3) . . ?
C2 Pd2 Cl1 175.24(9) . . ?
P3 Pd2 Cl1 92.91(3) . . ?
P2 Pd2 Cl1 84.09(3) . . ?
C2 Pd2 Pd1 128.34(11) . . ?
P3 Pd2 Pd1 82.84(2) . . ?
P2 Pd2 Pd1 97.81(2) . . ?
Cl1 Pd2 Pd1 53.120(19) . . ?
Pd1 Cl1 Pd2 73.59(2) . . ?
N2 P1 N1 105.89(14) . . ?
N2 P1 C3 101.86(14) . . ?
N1 P1 C3 102.90(14) . . ?
N2 P1 Pd1 109.69(9) . . ?
N1 P1 Pd1 118.39(9) . . ?
C3 P1 Pd1 116.40(11) . . ?
C12 P2 C18 104.75(16) . . ?
C12 P2 C3 107.02(15) . . ?
C18 P2 C3 104.19(15) . . ?
C12 P2 Pd2 121.11(11) . . ?
C18 P2 Pd2 109.41(11) . . ?
C3 P2 Pd2 109.06(9) . . ?
N3 P3 N4 105.19(14) . . ?
N3 P3 C32 101.85(14) . . ?
N4 P3 C32 102.74(14) . . ?
N3 P3 Pd2 109.89(9) . . ?
N4 P3 Pd2 118.68(10) . . ?
C32 P3 Pd2 116.65(10) . . ?
C39 P4 C33 104.38(15) . . ?
C39 P4 C32 102.57(16) . . ?
C33 P4 C32 107.75(14) . . ?
C39 P4 Pd1 110.75(11) . . ?
C33 P4 Pd1 120.46(11) . . ?
C32 P4 Pd1 109.40(9) . . ?
F3 P5 F1 179.39(17) . . ?
F3 P5 F2 89.94(16) . . ?
F1 P5 F2 90.59(14) . . ?
F3 P5 F6 90.78(15) . . ?
F1 P5 F6 89.53(15) . . ?
F2 P5 F6 90.69(15) . . ?
F3 P5 F5 89.56(14) . . ?
F1 P5 F5 90.12(14) . . ?
F2 P5 F5 90.05(13) . . ?
F6 P5 F5 179.19(14) . . ?
F3 P5 F4 90.37(15) . . ?
F1 P5 F4 89.11(13) . . ?
F2 P5 F4 179.69(15) . . ?
F6 P5 F4 89.36(14) . . ?
F5 P5 F4 89.90(13) . . ?
C8 N1 C11 107.2(3) . . ?
C8 N1 P1 124.8(2) . . ?
C11 N1 P1 128.1(2) . . ?
C4 N2 C7 107.1(3) . . ?
C4 N2 P1 123.5(2) . . ?
C7 N2 P1 129.4(2) . . ?
C27 N3 C24 107.4(3) . . ?
C27 N3 P3 129.2(2) . . ?
C24 N3 P3 123.4(2) . . ?
C31 N4 C28 107.4(3) . . ?
C31 N4 P3 127.9(3) . . ?
C28 N4 P3 124.6(2) . . ?
P1 C3 P2 114.52(16) . . ?
C5 C4 N2 108.5(3) . . ?
C4 C5 C6 108.2(3) . . ?
C7 C6 C5 107.2(3) . . ?
C6 C7 N2 108.9(3) . . ?
C9 C8 N1 108.9(3) . . ?
C8 C9 C10 107.9(3) . . ?
C11 C10 C9 107.5(3) . . ?
C10 C11 N1 108.6(3) . . ?
C17 C12 C13 118.5(3) . . ?
C17 C12 P2 121.1(3) . . ?
C13 C12 P2 120.3(2) . . ?
C14 C13 C12 120.9(3) . . ?
C13 C14 C15 119.7(4) . . ?
C16 C15 C14 120.0(4) . . ?
C15 C16 C17 120.8(4) . . ?
C12 C17 C16 120.1(4) . . ?
C19 C18 C23 118.3(4) . . ?
C19 C18 P2 118.7(3) . . ?
C23 C18 P2 122.9(3) . . ?
C18 C19 C20 120.8(4) . . ?
C21 C20 C19 121.0(4) . . ?
C20 C21 C22 118.1(5) . . ?
C23 C22 C21 121.5(5) . . ?
C22 C23 C18 120.3(4) . . ?
C25 C24 N3 108.3(3) . . ?
C24 C25 C26 108.1(3) . . ?
C27 C26 C25 107.1(3) . . ?
C26 C27 N3 109.1(3) . . ?
C29 C28 N4 108.3(3) . . ?
C28 C29 C30 107.8(3) . . ?
C31 C30 C29 108.0(3) . . ?
C30 C31 N4 108.5(3) . . ?
P3 C32 P4 114.04(17) . . ?
C38 C33 C34 118.0(3) . . ?
C38 C33 P4 121.6(3) . . ?
C34 C33 P4 120.2(2) . . ?
C35 C34 C33 120.8(3) . . ?
C34 C35 C36 120.5(4) . . ?
C37 C36 C35 119.1(3) . . ?
C36 C37 C38 120.8(3) . . ?
C37 C38 C33 120.9(4) . . ?
C40 C39 C44 119.3(3) . . ?
C40 C39 P4 121.5(3) . . ?
C44 C39 P4 119.2(3) . . ?
C41 C40 C39 120.8(4) . . ?
C40 C41 C42 119.7(4) . . ?
C43 C42 C41 120.0(4) . . ?
C42 C43 C44 120.7(4) . . ?
C39 C44 C43 119.4(4) . . ?
Cl4 C45 Cl5 110.7(3) . . ?
Cl2 C46 Cl3 113.4(3) . . ?

loop_
_geom_bond_atom_site_label_1
_geom_bond_atom_site_label_2
_geom_bond_distance
_geom_bond_site_symmetry_2
_geom_bond_publ_flag
Pd1 C1 2.056(3) . ?
Pd1 P1 2.3127(8) . ?
Pd1 P4 2.3143(8) . ?
Pd1 Cl1 2.4589(8) . ?
Pd1 Pd2 2.9488(3) . ?
Pd2 C2 2.053(3) . ?
Pd2 P3 2.3081(8) . ?
Pd2 P2 2.3166(8) . ?
Pd2 Cl1 2.4644(8) . ?
Cl2 C46 1.728(5) . ?
Cl3 C46 1.747(5) . ?
Cl4 C45 1.744(6) . ?
Cl5 C45 1.748(5) . ?
P1 N2 1.696(3) . ?
P1 N1 1.705(3) . ?
P1 C3 1.823(3) . ?
P2 C12 1.811(3) . ?
P2 C18 1.816(4) . ?
P2 C3 1.847(3) . ?
P3 N3 1.702(3) . ?
P3 N4 1.709(3) . ?
P3 C32 1.827(3) . ?
P4 C39 1.813(3) . ?
P4 C33 1.815(3) . ?
P4 C32 1.852(3) . ?
P5 F3 1.587(3) . ?
P5 F1 1.589(2) . ?
P5 F2 1.596(3) . ?
P5 F6 1.596(2) . ?
P5 F5 1.605(2) . ?
P5 F4 1.609(2) . ?
N1 C8 1.395(4) . ?
N1 C11 1.399(4) . ?
N2 C4 1.394(4) . ?
N2 C7 1.395(4) . ?
N3 C27 1.387(4) . ?
N3 C24 1.397(4) . ?
N4 C31 1.396(4) . ?
N4 C28 1.406(4) . ?
C4 C5 1.348(5) . ?
C5 C6 1.421(5) . ?
C6 C7 1.353(5) . ?
C8 C9 1.341(5) . ?
C9 C10 1.430(5) . ?
C10 C11 1.350(5) . ?
C12 C17 1.393(5) . ?
C12 C13 1.398(5) . ?
C13 C14 1.384(5) . ?
C14 C15 1.390(6) . ?
C15 C16 1.366(7) . ?
C16 C17 1.392(5) . ?
C18 C19 1.383(5) . ?
C18 C23 1.387(5) . ?
C19 C20 1.385(6) . ?
C20 C21 1.374(7) . ?
C21 C22 1.382(7) . ?
C22 C23 1.379(7) . ?
C24 C25 1.351(5) . ?
C25 C26 1.427(5) . ?
C26 C27 1.352(5) . ?
C28 C29 1.350(5) . ?
C29 C30 1.428(5) . ?
C30 C31 1.349(6) . ?
C33 C38 1.392(4) . ?
C33 C34 1.395(5) . ?
C34 C35 1.381(5) . ?
C35 C36 1.385(5) . ?
C36 C37 1.376(6) . ?
C37 C38 1.379(5) . ?
C39 C40 1.389(5) . ?
C39 C44 1.390(5) . ?
C40 C41 1.379(5) . ?
C41 C42 1.383(6) . ?
C42 C43 1.373(7) . ?
C43 C44 1.393(6) . ?
